data_4322002
loop_
_publ_author_name
'Bert D. Alleyne'
'Hazel-Ann Hosein'
'Hema Jaggernauth'
'Lincoln A. Hall'
'Andrew J. P. White'
'David J. Williams'

_publ_section_title
;
 First Row Transition Metal Complexes of 1-Methylcyclobutenedione, a
 Monosubstituted Squarate Ligand
;
_journal_name_full 'Inorganic Chemistry'
_journal_page_first 2416
_journal_page_last 2421
_journal_paper_doi 10.1021/ic981011k
_journal_volume 38
_journal_year 1999
_chemical_formula_sum 'C10 H14 Cu O10'
_chemical_formula_weight 357.75
_chemical_name_systematic
; 
 ? 
;
_space_group_IT_number 14
_symmetry_cell_setting monoclinic
_symmetry_space_group_name_Hall '-P 2yn'
_symmetry_space_group_name_H-M 'P 1 21/n 1'
_atom_sites_solution_hydrogens geom
_atom_sites_solution_primary direct
_atom_sites_solution_secondary difmap
_audit_creation_method SHELXL
_cell_angle_alpha 90.00
_cell_angle_beta 94.13(3)
_cell_angle_gamma 90.00
_cell_formula_units_Z 4
_cell_length_a 8.647(2)
_cell_length_b 16.139(4)
_cell_length_c 9.656(3)
_cell_measurement_reflns_used 25
_cell_measurement_temperature 293(2)
_cell_measurement_theta_max 12.51
_cell_measurement_theta_min 5.05
_cell_volume 1344.0(6)
_computing_cell_refinement 'Siemens XSCANS'
_computing_data_collection 'Siemens XSCANS'
_computing_data_reduction 'Siemens SHELXTL'
_computing_molecular_graphics 'Siemens SHELXTL'
_computing_publication_material 'Siemens SHELXTL'
_computing_structure_refinement 'SHELXL-93 (Sheldrick, 1993)'
_computing_structure_solution 'SHELXS-86 (Sheldrick, 1990)'
_diffrn_ambient_temperature 293(2)
_diffrn_measurement_device 'Siemens P4'
_diffrn_measurement_method '\w scans'
_diffrn_radiation_monochromator graphite
_diffrn_radiation_source 'fine-focus sealed tube'
_diffrn_radiation_type MoK\a
_diffrn_radiation_wavelength 0.71073
_diffrn_reflns_av_R_equivalents 0.0335
_diffrn_reflns_av_sigmaI/netI 0.0389
_diffrn_reflns_limit_h_max 10
_diffrn_reflns_limit_h_min 0
_diffrn_reflns_limit_k_max 19
_diffrn_reflns_limit_k_min 0
_diffrn_reflns_limit_l_max 11
_diffrn_reflns_limit_l_min -11
_diffrn_reflns_number 2520
_diffrn_reflns_theta_max 24.99
_diffrn_reflns_theta_min 2.46
_diffrn_standards_decay_% 4.40
_diffrn_standards_interval_count 97
_diffrn_standards_number 3
_exptl_absorpt_coefficient_mu 1.675
_exptl_absorpt_correction_T_max 0.2811
_exptl_absorpt_correction_T_min 0.2258
_exptl_absorpt_correction_type Semi-empirical
_exptl_crystal_colour Turquoise
_exptl_crystal_density_diffrn 1.768
_exptl_crystal_description Blocks
_exptl_crystal_F_000 732
_exptl_crystal_size_max 0.60
_exptl_crystal_size_mid 0.60
_exptl_crystal_size_min 0.60
_refine_diff_density_max 0.491
_refine_diff_density_min -0.485
_refine_diff_density_rms 0.083
_refine_ls_extinction_method none
_refine_ls_goodness_of_fit_all 1.059
_refine_ls_goodness_of_fit_obs 1.080
_refine_ls_matrix_type full
_refine_ls_number_parameters 222
_refine_ls_number_reflns 2358
_refine_ls_number_restraints 8
_refine_ls_restrained_S_all 1.057
_refine_ls_restrained_S_obs 1.078
_refine_ls_R_factor_all 0.0421
_refine_ls_R_factor_obs 0.0354
_refine_ls_shift/esd_max -0.001
_refine_ls_shift/esd_mean 0.000
_refine_ls_structure_factor_coef Fsqd
_refine_ls_weighting_details 'w=1/[\s^2^(Fo^2^)+(0.0487P)^2^+0.9636P] where P=(Fo^2^+2Fc^2^)/3'
_refine_ls_weighting_scheme calc
_refine_ls_wR_factor_all 0.0980
_refine_ls_wR_factor_obs 0.0928
_reflns_number_observed 2060
_reflns_number_total 2358
_reflns_observed_criterion >2sigma(I)
_cod_data_source_file ic981011k_5.cif
_cod_data_source_block LH9601
_cod_depositor_comments
;
The following automatic conversions were performed:

'_refine_ls_weighting_scheme' value 'calc
w=1/[\s^2^(Fo^2^)+(0.0487P)^2^+0.9636P] where P=(Fo^2^+2Fc^2^)/3' was
changed to 'calc'. New tag '_refine_ls_weighting_details' was
created. The value of the new tag was set to
'w=1/[\s^2^(Fo^2^)+(0.0487P)^2^+0.9636P] where P=(Fo^2^+2Fc^2^)/3'.

Automatic conversion script
Id: cif_fix_values 3143 2015-03-26 13:38:13Z robertas 
;
_cod_original_cell_volume 1344.0(5)
_cod_original_formula_sum 'C10 H14 O10 Cu'
_cod_database_code 4322002

loop_
_symmetry_equiv_pos_as_xyz
'x, y, z'
'-x+1/2, y+1/2, -z+1/2'
'-x, -y, -z'
'x-1/2, -y-1/2, z-1/2'

loop_
_atom_site_aniso_label
_atom_site_aniso_U_11
_atom_site_aniso_U_22
_atom_site_aniso_U_33
_atom_site_aniso_U_23
_atom_site_aniso_U_13
_atom_site_aniso_U_12
Cu 0.0220(2) 0.0193(2) 0.0217(2) 0.00055(13) -0.00211(15) 0.00128(13)
O1 0.0310(11) 0.0221(11) 0.0267(11) 0.0038(9) 0.0024(9) 0.0035(9)
O2 0.0315(12) 0.0259(12) 0.0293(12) 0.0017(9) -0.0100(9) -0.0044(9)
O3 0.0334(12) 0.0267(12) 0.0280(12) 0.0015(9) 0.0024(10) 0.0047(9)
O4 0.0308(11) 0.0233(11) 0.0262(11) 0.0009(9) -0.0063(9) 0.0002(9)
O5 0.0360(12) 0.0212(11) 0.0338(12) 0.0053(9) -0.0048(10) -0.0042(9)
C5 0.0230(14) 0.026(2) 0.0223(15) -0.0027(12) 0.0045(12) -0.0007(12)
C6 0.0228(14) 0.0246(15) 0.0233(15) 0.0004(12) 0.0032(12) -0.0005(12)
O6 0.0320(12) 0.0280(11) 0.0286(11) 0.0018(9) -0.0046(10) -0.0085(9)
C7 0.0234(15) 0.0242(15) 0.0266(15) 0.0013(12) 0.0021(12) -0.0006(12)
C8 0.0230(15) 0.0251(15) 0.0227(14) 0.0013(12) 0.0034(12) -0.0003(12)
O8 0.0301(11) 0.0308(12) 0.0289(11) 0.0031(9) -0.0059(9) -0.0090(9)
C9 0.047(2) 0.025(2) 0.047(2) 0.008(2) -0.011(2) -0.0040(15)
O10 0.0330(12) 0.0197(11) 0.0429(13) 0.0004(9) -0.0100(10) 0.0010(9)
C10 0.0230(15) 0.023(2) 0.026(2) 0.0012(12) 0.0014(12) -0.0034(12)
C11 0.0236(14) 0.0197(14) 0.027(2) 0.0015(12) 0.0005(12) -0.0030(11)
O11 0.0373(12) 0.0217(11) 0.0412(13) -0.0030(9) -0.0133(11) -0.0027(9)
C12 0.0205(14) 0.024(2) 0.032(2) 0.0032(12) 0.0004(12) -0.0004(12)
C13 0.0224(15) 0.0234(15) 0.029(2) 0.0032(12) 0.0000(12) -0.0012(12)
O13 0.0361(13) 0.0270(12) 0.0390(13) -0.0030(10) -0.0170(11) 0.0020(10)
C14 0.033(2) 0.026(2) 0.058(2) -0.002(2) -0.005(2) 0.0060(14)

loop_
_atom_site_label
_atom_site_type_symbol
_atom_site_fract_x
_atom_site_fract_y
_atom_site_fract_z
_atom_site_U_iso_or_equiv
_atom_site_thermal_displace_type
_atom_site_occupancy
_atom_site_calc_flag
_atom_site_refinement_flags
_atom_site_disorder_group
Cu Cu 0.04318(4) 0.12620(2) 0.21154(3) 0.02120(15) Uani 1 d . .
O1 O 0.2229(2) 0.09538(13) 0.1095(2) 0.0266(5) Uani 1 d D .
H1A H 0.2275(43) 0.1218(18) 0.0279(17) 0.033(10) Uiso 1 d D .
H1B H 0.2464(45) 0.0417(7) 0.0971(41) 0.048(11) Uiso 1 d D .
O2 O 0.1546(3) 0.08511(14) 0.3852(2) 0.0295(5) Uani 1 d D .
H2A H 0.2292(32) 0.1138(21) 0.4343(36) 0.046(11) Uiso 1 d D .
H2B H 0.1611(50) 0.0300(4) 0.3989(44) 0.058(13) Uiso 1 d D .
O3 O -0.1357(3) 0.15759(14) 0.3188(2) 0.0294(5) Uani 1 d D .
H3A H -0.1582(51) 0.2118(7) 0.3266(46) 0.063(14) Uiso 1 d D .
H3B H -0.1323(49) 0.1343(21) 0.4037(17) 0.047(12) Uiso 1 d D .
O4 O -0.0669(3) 0.16629(13) 0.0378(2) 0.0272(5) Uani 1 d D .
H4A H -0.1424(29) 0.1354(18) -0.0053(35) 0.040(11) Uiso 1 d D .
H4B H -0.0823(48) 0.2213(4) 0.0300(42) 0.051(12) Uiso 1 d D .
O5 O -0.0760(3) -0.00400(13) 0.1708(2) 0.0307(5) Uani 1 d . .
C5 C -0.0643(3) -0.0709(2) 0.2276(3) 0.0237(6) Uani 1 d . .
C6 C -0.1402(3) -0.1546(2) 0.2123(3) 0.0235(6) Uani 1 d . .
O6 O -0.2463(2) -0.18404(13) 0.1335(2) 0.0299(5) Uani 1 d . .
C7 C -0.0430(3) -0.1850(2) 0.3259(3) 0.0247(6) Uani 1 d . .
C8 C 0.0330(3) -0.1077(2) 0.3485(3) 0.0235(6) Uani 1 d . .
O8 O 0.1367(2) -0.07925(13) 0.4323(2) 0.0303(5) Uani 1 d . .
C9 C -0.0293(5) -0.2669(2) 0.3919(4) 0.0407(8) Uani 1 d . .
H9A H -0.1050(5) -0.3037(2) 0.3478(4) 0.061 Uiso 1 d R .
H9B H -0.0457(5) -0.2623(2) 0.4889(4) 0.061 Uiso 1 d R .
H9C H 0.0729(5) -0.2886(2) 0.3834(4) 0.061 Uiso 1 d R .
O10 O 0.1595(3) 0.25314(13) 0.2575(2) 0.0325(5) Uani 1 d . .
C10 C 0.1048(3) 0.3215(2) 0.2366(3) 0.0241(6) Uani 1 d . .
C11 C 0.1290(3) 0.4054(2) 0.3006(3) 0.0236(6) Uani 1 d . .
O11 O 0.2192(3) 0.43219(13) 0.3960(2) 0.0342(5) Uani 1 d . .
C12 C 0.0079(3) 0.4382(2) 0.2071(3) 0.0253(6) Uani 1 d . .
C13 C -0.0205(3) 0.3606(2) 0.1400(3) 0.0250(6) Uani 1 d . .
O13 O -0.1106(3) 0.33345(13) 0.0438(2) 0.0350(6) Uani 1 d . .
C14 C -0.0629(4) 0.5213(2) 0.1907(4) 0.0393(8) Uani 1 d . .
H14A H 0.0161(4) 0.5621(2) 0.1800(4) 0.059 Uiso 1 d R .
H14B H -0.1180(4) 0.5341(2) 0.2709(4) 0.059 Uiso 1 d R .
H14C H -0.1356(4) 0.5218(2) 0.1108(4) 0.059 Uiso 1 d R .

loop_
_atom_type_symbol
_atom_type_description
_atom_type_scat_dispersion_real
_atom_type_scat_dispersion_imag
_atom_type_scat_source
C C 0.0033 0.0016 'International Tables Vol C Tables 4.2.6.8 and 6.1.1.4'
H H 0.0000 0.0000 'International Tables Vol C Tables 4.2.6.8 and 6.1.1.4'
O O 0.0106 0.0060 'International Tables Vol C Tables 4.2.6.8 and 6.1.1.4'
Cu Cu 0.3201 1.2651 'International Tables Vol C Tables 4.2.6.8 and 6.1.1.4'

loop_
_geom_angle_atom_site_label_1
_geom_angle_atom_site_label_2
_geom_angle_atom_site_label_3
_geom_angle
_geom_angle_site_symmetry_1
_geom_angle_site_symmetry_3
_geom_angle_publ_flag
O1 Cu O4 90.41(9) . . ?
O1 Cu O2 89.18(9) . . ?
O4 Cu O2 179.50(9) . . ?
O1 Cu O3 178.70(9) . . ?
O4 Cu O3 90.78(9) . . ?
O2 Cu O3 89.62(10) . . ?
O1 Cu O10 88.39(9) . . ?
O4 Cu O10 92.81(8) . . ?
O2 Cu O10 87.48(8) . . ?
O3 Cu O10 91.04(9) . . ?
O1 Cu O5 92.43(9) . . ?
O4 Cu O5 88.40(8) . . ?
O2 Cu O5 91.31(8) . . ?
O3 Cu O5 88.12(9) . . ?
O10 Cu O5 178.54(8) . . ?
C5 O5 Cu 134.1(2) . . ?
O5 C5 C6 137.2(3) . . ?
O5 C5 C8 136.4(3) . . ?
C6 C5 C8 86.4(2) . . ?
O6 C6 C7 135.3(3) . . ?
O6 C6 C5 134.5(3) . . ?
C7 C6 C5 90.3(2) . . ?
C8 C7 C6 93.3(2) . . ?
C8 C7 C9 134.6(3) . . ?
C6 C7 C9 132.1(3) . . ?
O8 C8 C7 136.4(3) . . ?
O8 C8 C5 133.5(3) . . ?
C7 C8 C5 90.0(2) . . ?
C10 O10 Cu 128.1(2) . . ?
O10 C10 C11 135.6(3) . . ?
O10 C10 C13 137.3(3) . . ?
C11 C10 C13 87.1(2) . . ?
O11 C11 C12 136.9(3) . . ?
O11 C11 C10 133.1(3) . . ?
C12 C11 C10 90.0(2) . . ?
C13 C12 C11 93.2(2) . . ?
C13 C12 C14 133.9(3) . . ?
C11 C12 C14 132.9(3) . . ?
O13 C13 C12 136.6(3) . . ?
O13 C13 C10 133.8(3) . . ?
C12 C13 C10 89.6(2) . . ?

loop_
_geom_bond_atom_site_label_1
_geom_bond_atom_site_label_2
_geom_bond_distance
_geom_bond_site_symmetry_2
_geom_bond_publ_flag
Cu O1 1.963(2) . ?
Cu O4 1.977(2) . ?
Cu O2 1.987(2) . ?
Cu O3 1.988(2) . ?
Cu O10 2.311(2) . ?
Cu O5 2.361(2) . ?
O5 C5 1.212(4) . ?
C5 C6 1.505(4) . ?
C5 C8 1.510(4) . ?
C6 O6 1.243(4) . ?
C6 C7 1.420(4) . ?
C7 C8 1.420(4) . ?
C7 C9 1.469(4) . ?
C8 O8 1.251(4) . ?
O10 C10 1.211(4) . ?
C10 C11 1.496(4) . ?
C10 C13 1.516(4) . ?
C11 O11 1.241(4) . ?
C11 C12 1.434(4) . ?
C12 C13 1.423(4) . ?
C12 C14 1.478(4) . ?
C13 O13 1.248(4) . ?
